data_4125834
loop_
_publ_author_name
'Qian, Hai'
'Wang, Yu-Ying'
'Guo, Dong-Sheng'
'Aprahamian, Ivan'

_publ_section_title
;
 Controlling the Isomerization Rate of an Azo-BF2 Switch Using
 Aggregation.
;
_journal_issue 3
_journal_name_full 'Journal of the American Chemical Society'
_journal_page_first 1037
_journal_page_last 1040
_journal_paper_doi 10.1021/jacs.6b10982
_journal_volume 139
_journal_year 2017
_chemical_formula_moiety 'C21 H13 B F2 N4'
_chemical_formula_sum 'C21 H13 B F2 N4'
_chemical_formula_weight 370.16
_chemical_name_systematic
;
 ?
;
_space_group_crystal_system monoclinic
_space_group_IT_number 14
_space_group_name_Hall '-P 2yn'
_space_group_name_H-M_alt 'P 1 21/n 1'
_symmetry_space_group_name_Hall '-P 2yn'
_symmetry_space_group_name_H-M 'P 1 21/n 1'
_atom_sites_solution_hydrogens geom
_audit_creation_date 2016-01-02
_audit_creation_method
;
Olex2 1.2-alpha
(compiled 2015.11.10 svn.r3248 for OlexSys, GUI svn.r5133)
;
_cell_angle_alpha 90
_cell_angle_beta 92.7294(12)
_cell_angle_gamma 90
_cell_formula_units_Z 4
_cell_length_a 14.6614(2)
_cell_length_b 6.76028(10)
_cell_length_c 17.1457(2)
_cell_measurement_reflns_used 2764
_cell_measurement_temperature 173(2)
_cell_measurement_theta_max 72.011
_cell_measurement_theta_min 4.064
_cell_volume 1697.47(4)
_computing_cell_refinement 'SAINT v8.34A (Bruker, 2013)'
_computing_data_reduction 'SAINT v8.34A (Bruker, 2013)'
_computing_molecular_graphics 'Olex2 (Dolomanov et al., 2009)'
_computing_publication_material 'Olex2 (Dolomanov et al., 2009)'
_computing_structure_refinement 'ShelXL (Sheldrick, 2015)'
_computing_structure_solution 'ShelXS (Sheldrick, 2008)'
_diffrn_ambient_temperature 173.0
_diffrn_measured_fraction_theta_full 0.974
_diffrn_measured_fraction_theta_max 0.961
_diffrn_measurement_device_type 'Bruker APEX-II CCD'
_diffrn_measurement_method '\f and \w scans'
_diffrn_radiation_type CuK\a
_diffrn_radiation_wavelength 1.54178
_diffrn_reflns_av_R_equivalents 0.0638
_diffrn_reflns_av_unetI/netI 0.0445
_diffrn_reflns_Laue_measured_fraction_full 0.974
_diffrn_reflns_Laue_measured_fraction_max 0.961
_diffrn_reflns_limit_h_max 18
_diffrn_reflns_limit_h_min -14
_diffrn_reflns_limit_k_max 8
_diffrn_reflns_limit_k_min -8
_diffrn_reflns_limit_l_max 21
_diffrn_reflns_limit_l_min -20
_diffrn_reflns_number 12563
_diffrn_reflns_point_group_measured_fraction_full 0.974
_diffrn_reflns_point_group_measured_fraction_max 0.961
_diffrn_reflns_theta_full 67.679
_diffrn_reflns_theta_max 72.202
_diffrn_reflns_theta_min 4.064
_diffrn_standards_number 0
_exptl_absorpt_coefficient_mu 0.854
_exptl_absorpt_correction_T_max 0.7536
_exptl_absorpt_correction_T_min 0.6775
_exptl_absorpt_correction_type multi-scan
_exptl_absorpt_process_details
;
SADABS-2012/1 (Bruker,2012) was used for absorption correction.
wR2(int) was 0.0635 before and 0.0544 after correction.
The Ratio of minimum to maximum transmission is 0.8990.
The \l/2 correction factor is 0.0015.
;
_exptl_crystal_colour red
_exptl_crystal_density_diffrn 1.448
_exptl_crystal_description needle
_exptl_crystal_F_000 760
_exptl_crystal_size_max 0.264
_exptl_crystal_size_mid 0.09
_exptl_crystal_size_min 0.061
_refine_diff_density_max 0.292
_refine_diff_density_min -0.184
_refine_diff_density_rms 0.047
_refine_ls_extinction_method none
_refine_ls_goodness_of_fit_ref 1.027
_refine_ls_hydrogen_treatment constr
_refine_ls_matrix_type full
_refine_ls_number_parameters 253
_refine_ls_number_reflns 3212
_refine_ls_number_restraints 0
_refine_ls_restrained_S_all 1.027
_refine_ls_R_factor_all 0.0779
_refine_ls_R_factor_gt 0.0474
_refine_ls_shift/su_max 0.000
_refine_ls_shift/su_mean 0.000
_refine_ls_structure_factor_coef Fsqd
_refine_ls_weighting_details 'w=1/[\s^2^(Fo^2^)+(0.0706P)^2^+0.0278P] where P=(Fo^2^+2Fc^2^)/3'
_refine_ls_weighting_scheme calc
_refine_ls_wR_factor_gt 0.1177
_refine_ls_wR_factor_ref 0.1342
_reflns_Friedel_coverage 0.000
_reflns_number_gt 2194
_reflns_number_total 3212
_reflns_threshold_expression 'I > 2\s(I)'
_cod_data_source_file ja6b10982_si_002.cif
_cod_data_source_block ia1215b
_cod_original_cell_volume 1697.46(4)
_cod_database_code 4125834
_shelxl_version_number 2014-3
_shelx_space_group_comment
;
The symmetry employed for this shelxl refinement is uniquely defined
by the following loop, which should always be used as a source of
symmetry information in preference to the above space-group names.
They are only intended as comments.
;
_shelx_estimated_absorpt_t_max 0.950
_shelx_estimated_absorpt_t_min 0.806
_olex2_refinement_description
;
1. Fixed Uiso
 At 1.2 times of:
  All C(H) groups
2.a Aromatic/amide H refined with riding coordinates:
 C4(H4), C5(H5), C6(H6), C7(H7), C10(H10), C11(H11), C12(H12), C13(H13),
 C16(H16), C17(H17), C18(H18), C19(H19), C20(H20)
;
_olex2_submission_special_instructions 'No special instructions were received'

loop_
_space_group_symop_operation_xyz
'x, y, z'
'-x+1/2, y+1/2, -z+1/2'
'-x, -y, -z'
'x-1/2, -y-1/2, z-1/2'

loop_
_atom_site_label
_atom_site_type_symbol
_atom_site_fract_x
_atom_site_fract_y
_atom_site_fract_z
_atom_site_U_iso_or_equiv
_atom_site_adp_type
_atom_site_occupancy
_atom_site_site_symmetry_order
_atom_site_calc_flag
_atom_site_refinement_flags_posn
F1 F 0.52608(9) 0.8465(2) 0.25617(8) 0.0402(4) Uani 1 1 d .
F2 F 0.51709(9) 0.5111(2) 0.26157(8) 0.0380(4) Uani 1 1 d .
N1 N 0.51837(12) 0.7045(3) 0.38652(10) 0.0260(4) Uani 1 1 d .
N2 N 0.59522(13) 0.7365(3) 0.42292(11) 0.0313(4) Uani 1 1 d .
N3 N 0.38590(12) 0.6940(3) 0.29993(10) 0.0241(4) Uani 1 1 d .
N4 N 0.45436(14) 0.7778(3) 0.57304(11) 0.0401(5) Uani 1 1 d .
C1 C 0.44006(14) 0.7108(3) 0.42618(12) 0.0263(5) Uani 1 1 d .
C2 C 0.36119(14) 0.6982(3) 0.37422(12) 0.0243(5) Uani 1 1 d .
C3 C 0.26669(14) 0.6894(3) 0.39285(12) 0.0253(5) Uani 1 1 d .
C4 C 0.23998(15) 0.6768(3) 0.47001(13) 0.0312(5) Uani 1 1 d .
H4 H 0.2851 0.6740 0.5117 0.037 Uiso 1 1 calc R
C5 C 0.14870(16) 0.6685(4) 0.48603(14) 0.0363(6) Uani 1 1 d .
H5 H 0.1309 0.6587 0.5385 0.044 Uiso 1 1 calc R
C6 C 0.08250(16) 0.6747(4) 0.42451(15) 0.0374(6) Uani 1 1 d .
H6 H 0.0196 0.6726 0.4354 0.045 Uiso 1 1 calc R
C7 C 0.10783(15) 0.6837(3) 0.34876(14) 0.0327(5) Uani 1 1 d .
H7 H 0.0619 0.6865 0.3078 0.039 Uiso 1 1 calc R
C8 C 0.19980(15) 0.6889(3) 0.33018(13) 0.0264(5) Uani 1 1 d .
C9 C 0.22835(14) 0.6906(3) 0.25010(12) 0.0253(5) Uani 1 1 d .
C10 C 0.16687(15) 0.6920(3) 0.18396(13) 0.0295(5) Uani 1 1 d .
H10 H 0.1030 0.6939 0.1912 0.035 Uiso 1 1 calc R
C11 C 0.19723(16) 0.6907(3) 0.11011(13) 0.0322(5) Uani 1 1 d .
H11 H 0.1545 0.6921 0.0667 0.039 Uiso 1 1 calc R
C12 C 0.29107(16) 0.6874(3) 0.09777(13) 0.0314(5) Uani 1 1 d .
H12 H 0.3117 0.6856 0.0461 0.038 Uiso 1 1 calc R
C13 C 0.35328(16) 0.6868(3) 0.16040(13) 0.0290(5) Uani 1 1 d .
H13 H 0.4169 0.6848 0.1521 0.035 Uiso 1 1 calc R
C14 C 0.32230(14) 0.6892(3) 0.23649(12) 0.0252(5) Uani 1 1 d .
C15 C 0.67598(15) 0.7155(4) 0.38166(12) 0.0300(5) Uani 1 1 d .
C16 C 0.69801(15) 0.5465(4) 0.34045(13) 0.0337(5) Uani 1 1 d .
H16 H 0.6549 0.4424 0.3336 0.040 Uiso 1 1 calc R
C17 C 0.78318(16) 0.5305(4) 0.30935(13) 0.0378(6) Uani 1 1 d .
H17 H 0.7989 0.4141 0.2820 0.045 Uiso 1 1 calc R
C18 C 0.84548(16) 0.6840(4) 0.31803(14) 0.0392(6) Uani 1 1 d .
H18 H 0.9032 0.6741 0.2953 0.047 Uiso 1 1 calc R
C19 C 0.82384(17) 0.8517(4) 0.35972(15) 0.0421(6) Uani 1 1 d .
H19 H 0.8669 0.9563 0.3659 0.050 Uiso 1 1 calc R
C20 C 0.74006(16) 0.8671(4) 0.39220(13) 0.0362(6) Uani 1 1 d .
H20 H 0.7258 0.9808 0.4218 0.043 Uiso 1 1 calc R
C21 C 0.44568(15) 0.7469(3) 0.50698(13) 0.0293(5) Uani 1 1 d .
B1 B 0.49172(17) 0.6867(4) 0.29293(14) 0.0274(5) Uani 1 1 d .

loop_
_atom_site_aniso_label
_atom_site_aniso_U_11
_atom_site_aniso_U_22
_atom_site_aniso_U_33
_atom_site_aniso_U_23
_atom_site_aniso_U_13
_atom_site_aniso_U_12
F1 0.0293(7) 0.0528(9) 0.0380(7) 0.0097(6) -0.0034(6) -0.0108(6)
F2 0.0283(7) 0.0483(8) 0.0368(7) -0.0121(6) -0.0060(6) 0.0084(6)
N1 0.0196(9) 0.0301(10) 0.0278(9) -0.0014(7) -0.0052(8) -0.0010(7)
N2 0.0204(9) 0.0433(11) 0.0298(9) -0.0051(8) -0.0038(8) -0.0006(8)
N3 0.0213(9) 0.0243(9) 0.0262(9) 0.0005(7) -0.0043(7) -0.0004(7)
N4 0.0308(11) 0.0566(14) 0.0326(11) -0.0031(10) -0.0030(9) -0.0023(10)
C1 0.0201(11) 0.0296(11) 0.0288(11) -0.0003(9) -0.0012(9) 0.0006(9)
C2 0.0220(11) 0.0198(10) 0.0306(11) -0.0002(8) -0.0034(9) 0.0019(8)
C3 0.0212(11) 0.0215(10) 0.0329(11) 0.0014(9) -0.0005(9) 0.0009(8)
C4 0.0254(11) 0.0332(12) 0.0345(12) -0.0016(10) -0.0034(10) 0.0001(9)
C5 0.0299(13) 0.0426(14) 0.0368(12) 0.0000(11) 0.0071(10) -0.0016(10)
C6 0.0196(11) 0.0451(15) 0.0478(14) 0.0012(12) 0.0039(10) -0.0015(10)
C7 0.0230(11) 0.0321(12) 0.0422(13) 0.0017(10) -0.0067(10) 0.0004(9)
C8 0.0220(11) 0.0193(10) 0.0372(12) 0.0011(9) -0.0045(9) 0.0001(8)
C9 0.0217(11) 0.0196(10) 0.0339(11) 0.0007(9) -0.0053(9) 0.0003(8)
C10 0.0230(11) 0.0251(11) 0.0397(12) 0.0001(9) -0.0079(10) 0.0013(9)
C11 0.0327(12) 0.0276(11) 0.0351(12) 0.0028(10) -0.0123(10) -0.0006(9)
C12 0.0355(13) 0.0286(11) 0.0296(11) 0.0004(9) -0.0055(10) -0.0011(10)
C13 0.0274(11) 0.0273(11) 0.0318(11) -0.0001(9) -0.0043(9) 0.0000(9)
C14 0.0226(11) 0.0189(10) 0.0333(11) 0.0022(8) -0.0077(9) 0.0007(8)
C15 0.0193(11) 0.0467(14) 0.0236(10) 0.0005(10) -0.0040(9) -0.0005(10)
C16 0.0231(11) 0.0456(15) 0.0318(12) -0.0002(10) -0.0053(10) -0.0009(10)
C17 0.0255(12) 0.0559(16) 0.0317(12) -0.0044(11) -0.0025(10) 0.0073(11)
C18 0.0182(11) 0.0612(18) 0.0379(12) 0.0017(12) 0.0005(10) 0.0017(11)
C19 0.0253(12) 0.0574(17) 0.0432(14) 0.0017(12) -0.0016(11) -0.0092(11)
C20 0.0260(12) 0.0501(15) 0.0321(12) -0.0037(11) -0.0043(10) -0.0027(11)
C21 0.0188(11) 0.0362(12) 0.0325(12) 0.0011(10) -0.0021(9) -0.0005(9)
B1 0.0212(12) 0.0344(13) 0.0261(12) 0.0001(10) -0.0045(10) -0.0009(10)

loop_
_atom_type_symbol
_atom_type_description
_atom_type_scat_dispersion_real
_atom_type_scat_dispersion_imag
_atom_type_scat_source
C C 0.0181 0.0091 'International Tables Vol C Tables 4.2.6.8 and 6.1.1.4'
H H 0.0000 0.0000 'International Tables Vol C Tables 4.2.6.8 and 6.1.1.4'
B B 0.0090 0.0039 'International Tables Vol C Tables 4.2.6.8 and 6.1.1.4'
F F 0.0727 0.0534 'International Tables Vol C Tables 4.2.6.8 and 6.1.1.4'
N N 0.0311 0.0180 'International Tables Vol C Tables 4.2.6.8 and 6.1.1.4'

loop_
_geom_angle_atom_site_label_1
_geom_angle_atom_site_label_2
_geom_angle_atom_site_label_3
_geom_angle
N2 N1 C1 119.63(18)
N2 N1 B1 130.80(19)
C1 N1 B1 108.90(16)
N1 N2 C15 118.51(18)
C2 N3 C14 122.60(19)
C2 N3 B1 112.81(17)
C14 N3 B1 124.55(18)
N1 C1 C2 111.30(18)
N1 C1 C21 119.09(19)
C21 C1 C2 129.3(2)
N3 C2 C1 110.27(19)
N3 C2 C3 121.12(19)
C1 C2 C3 128.6(2)
C4 C3 C2 121.89(19)
C4 C3 C8 120.0(2)
C8 C3 C2 118.0(2)
C3 C4 H4 119.7
C5 C4 C3 120.5(2)
C5 C4 H4 119.7
C4 C5 H5 120.2
C4 C5 C6 119.5(2)
C6 C5 H5 120.2
C5 C6 H6 119.8
C7 C6 C5 120.4(2)
C7 C6 H6 119.8
C6 C7 H7 119.2
C6 C7 C8 121.6(2)
C8 C7 H7 119.2
C3 C8 C9 119.7(2)
C7 C8 C3 117.8(2)
C7 C8 C9 122.57(19)
C10 C9 C8 123.8(2)
C14 C9 C8 118.95(18)
C14 C9 C10 117.3(2)
C9 C10 H10 119.3
C11 C10 C9 121.4(2)
C11 C10 H10 119.3
C10 C11 H11 119.8
C10 C11 C12 120.5(2)
C12 C11 H11 119.8
C11 C12 H12 120.0
C13 C12 C11 120.1(2)
C13 C12 H12 120.0
C12 C13 H13 120.2
C12 C13 C14 119.6(2)
C14 C13 H13 120.2
N3 C14 C9 119.5(2)
N3 C14 C13 119.4(2)
C13 C14 C9 121.14(19)
C16 C15 N2 123.9(2)
C16 C15 C20 119.9(2)
C20 C15 N2 115.8(2)
C15 C16 H16 120.1
C17 C16 C15 119.7(2)
C17 C16 H16 120.1
C16 C17 H17 119.9
C16 C17 C18 120.1(2)
C18 C17 H17 119.9
C17 C18 H18 119.9
C17 C18 C19 120.2(2)
C19 C18 H18 119.9
C18 C19 H19 120.0
C20 C19 C18 120.1(2)
C20 C19 H19 120.0
C15 C20 H20 120.0
C19 C20 C15 120.0(2)
C19 C20 H20 120.0
N4 C21 C1 177.0(2)
F1 B1 F2 113.3(2)
F1 B1 N1 108.64(18)
F1 B1 N3 113.69(19)
F2 B1 N1 113.19(18)
F2 B1 N3 110.39(19)
N3 B1 N1 96.54(16)

loop_
_geom_bond_atom_site_label_1
_geom_bond_atom_site_label_2
_geom_bond_distance
F1 B1 1.359(3)
F2 B1 1.362(3)
N1 N2 1.280(2)
N1 C1 1.363(3)
N1 B1 1.638(3)
N2 C15 1.415(3)
N3 C2 1.341(3)
N3 C14 1.399(3)
N3 B1 1.563(3)
N4 C21 1.153(3)
C1 C2 1.428(3)
C1 C21 1.405(3)
C2 C3 1.438(3)
C3 C4 1.400(3)
C3 C8 1.420(3)
C4 H4 0.9500
C4 C5 1.380(3)
C5 H5 0.9500
C5 C6 1.400(3)
C6 H6 0.9500
C6 C7 1.369(3)
C7 H7 0.9500
C7 C8 1.401(3)
C8 C9 1.455(3)
C9 C10 1.414(3)
C9 C14 1.408(3)
C10 H10 0.9500
C10 C11 1.362(3)
C11 H11 0.9500
C11 C12 1.402(3)
C12 H12 0.9500
C12 C13 1.375(3)
C13 H13 0.9500
C13 C14 1.402(3)
C15 C16 1.390(3)
C15 C20 1.396(3)
C16 H16 0.9500
C16 C17 1.385(3)
C17 H17 0.9500
C17 C18 1.385(4)
C18 H18 0.9500
C18 C19 1.386(4)
C19 H19 0.9500
C19 C20 1.377(3)
C20 H20 0.9500

loop_
_geom_torsion_atom_site_label_1
_geom_torsion_atom_site_label_2
_geom_torsion_atom_site_label_3
_geom_torsion_atom_site_label_4
_geom_torsion
N1 N2 C15 C16 -53.7(3)
N1 N2 C15 C20 134.1(2)
N1 C1 C2 N3 -3.2(2)
N1 C1 C2 C3 176.4(2)
N2 N1 C1 C2 172.07(19)
N2 N1 C1 C21 -1.8(3)
N2 N1 B1 F1 -50.7(3)
N2 N1 B1 F2 76.0(3)
N2 N1 B1 N3 -168.4(2)
N2 C15 C16 C17 -172.6(2)
N2 C15 C20 C19 174.6(2)
N3 C2 C3 C4 174.5(2)
N3 C2 C3 C8 -4.0(3)
C1 N1 N2 C15 175.64(19)
C1 N1 B1 F1 119.6(2)
C1 N1 B1 F2 -113.7(2)
C1 N1 B1 N3 1.8(2)
C1 C2 C3 C4 -5.0(3)
C1 C2 C3 C8 176.4(2)
C2 N3 C14 C9 0.6(3)
C2 N3 C14 C13 179.39(19)
C2 N3 B1 F1 -117.5(2)
C2 N3 B1 F2 113.9(2)
C2 N3 B1 N1 -3.9(2)
C2 C3 C4 C5 180.0(2)
C2 C3 C8 C7 -178.92(19)
C2 C3 C8 C9 2.1(3)
C3 C4 C5 C6 -0.6(4)
C3 C8 C9 C10 -179.4(2)
C3 C8 C9 C14 1.1(3)
C4 C3 C8 C7 2.5(3)
C4 C3 C8 C9 -176.5(2)
C4 C5 C6 C7 1.7(4)
C5 C6 C7 C8 -0.6(4)
C6 C7 C8 C3 -1.5(3)
C6 C7 C8 C9 177.5(2)
C7 C8 C9 C10 1.6(3)
C7 C8 C9 C14 -177.9(2)
C8 C3 C4 C5 -1.5(3)
C8 C9 C10 C11 -179.0(2)
C8 C9 C14 N3 -2.5(3)
C8 C9 C14 C13 178.74(19)
C9 C10 C11 C12 0.2(3)
C10 C9 C14 N3 178.02(18)
C10 C9 C14 C13 -0.7(3)
C10 C11 C12 C13 -0.4(3)
C11 C12 C13 C14 0.1(3)
C12 C13 C14 N3 -178.3(2)
C12 C13 C14 C9 0.5(3)
C14 N3 C2 C1 -177.62(18)
C14 N3 C2 C3 2.8(3)
C14 N3 B1 F1 64.7(3)
C14 N3 B1 F2 -63.8(3)
C14 N3 B1 N1 178.42(17)
C14 C9 C10 C11 0.4(3)
C15 C16 C17 C18 -1.2(3)
C16 C15 C20 C19 2.0(3)
C16 C17 C18 C19 1.8(4)
C17 C18 C19 C20 -0.5(4)
C18 C19 C20 C15 -1.5(4)
C20 C15 C16 C17 -0.7(3)
C21 C1 C2 N3 169.9(2)
C21 C1 C2 C3 -10.5(4)
B1 N1 N2 C15 -14.9(3)
B1 N1 C1 C2 0.5(2)
B1 N1 C1 C21 -173.4(2)
B1 N3 C2 C1 4.6(2)
B1 N3 C2 C3 -175.02(19)
B1 N3 C14 C9 178.10(19)
B1 N3 C14 C13 -3.1(3)
